data_8106544
loop_
_publ_author_name
'Xin, Wang'
'Huichao, Lv'
'Liguo, Yang'
'Yuqiang, Dai'

_publ_section_title
;
 Crystal structure of bis(\m2-azido-\k2
 N:N)-dichlorido-bis(\m2-2-(pyridin-2-yl)ethan-1-ol-\k2 O,N)dicopper(II),
 C14H18Cl2Cu2N8O2
;
_journal_issue 3
_journal_name_full 'Zeitschrift f\"ur Kristallographie - New Crystal Structures'
_journal_page_first 385
_journal_page_last 386
_journal_paper_doi 10.1515/ncrs-2016-0279
_journal_volume 232
_journal_year 2017
_chemical_formula_moiety 'C14 H18 Cl2 Cu2 N8 O2'
_chemical_formula_sum 'C14 H18 Cl2 Cu2 N8 O2'
_chemical_formula_weight 528.34
_space_group_IT_number 14
_space_group_name_Hall '-P 2yn'
_space_group_name_H-M_alt 'P 1 21/n 1'
_symmetry_cell_setting monoclinic
_symmetry_space_group_name_Hall '-P 2yn'
_symmetry_space_group_name_H-M 'P 1 21/n 1'
_atom_sites_solution_hydrogens geom
_atom_sites_solution_primary direct
_atom_sites_solution_secondary difmap
_cell_angle_alpha 90.00
_cell_angle_beta 100.2950(10)
_cell_angle_gamma 90.00
_cell_formula_units_Z 2
_cell_length_a 6.0166(6)
_cell_length_b 15.2792(14)
_cell_length_c 11.5833(12)
_cell_measurement_reflns_used 1346
_cell_measurement_temperature 298(2)
_cell_measurement_theta_max 22.8295
_cell_measurement_theta_min 3.210
_cell_volume 1047.70(18)
_computing_cell_refinement 'Bruker SMART'
_computing_data_collection 'Bruker SMART'
_computing_data_reduction 'Bruker SHELXTL'
_computing_molecular_graphics 'Bruker SHELXTL'
_computing_publication_material 'Bruker SHELXTL'
_computing_structure_refinement 'SHELXL-97 (Sheldrick, 1997)'
_computing_structure_solution 'SHELXS-97 (Sheldrick, 1990)'
_diffrn_ambient_temperature 298(2)
_diffrn_measured_fraction_theta_full 0.997
_diffrn_measured_fraction_theta_max 0.997
_diffrn_measurement_device_type 'CCD area detector'
_diffrn_measurement_method 'phi and omega scans'
_diffrn_radiation_monochromator graphite
_diffrn_radiation_source 'fine-focus sealed tube'
_diffrn_radiation_type MoK\a
_diffrn_radiation_wavelength 0.71073
_diffrn_reflns_av_R_equivalents 0.0481
_diffrn_reflns_av_sigmaI/netI 0.0599
_diffrn_reflns_limit_h_max 7
_diffrn_reflns_limit_h_min -7
_diffrn_reflns_limit_k_max 18
_diffrn_reflns_limit_k_min -15
_diffrn_reflns_limit_l_max 13
_diffrn_reflns_limit_l_min -13
_diffrn_reflns_number 5221
_diffrn_reflns_theta_full 25.02
_diffrn_reflns_theta_max 25.02
_diffrn_reflns_theta_min 2.23
_exptl_absorpt_coefficient_mu 2.312
_exptl_absorpt_correction_T_max 0.7231
_exptl_absorpt_correction_T_min 0.4508
_exptl_absorpt_correction_type multi-scan
_exptl_absorpt_process_details sadabs
_exptl_crystal_colour black
_exptl_crystal_density_diffrn 1.675
_exptl_crystal_density_method 'not measured'
_exptl_crystal_description block
_exptl_crystal_F_000 532
_exptl_crystal_size_max 0.41
_exptl_crystal_size_mid 0.18
_exptl_crystal_size_min 0.15
_refine_diff_density_max 0.724
_refine_diff_density_min -0.496
_refine_diff_density_rms 0.083
_refine_ls_extinction_method none
_refine_ls_goodness_of_fit_ref 1.000
_refine_ls_hydrogen_treatment constr
_refine_ls_matrix_type full
_refine_ls_number_parameters 127
_refine_ls_number_reflns 1842
_refine_ls_number_restraints 0
_refine_ls_restrained_S_all 1.000
_refine_ls_R_factor_all 0.0596
_refine_ls_R_factor_gt 0.0412
_refine_ls_shift/su_max 0.000
_refine_ls_shift/su_mean 0.000
_refine_ls_structure_factor_coef Fsqd
_refine_ls_weighting_details 'calc w=1/[\s^2^(Fo^2^)+(0.0360P)^2^+0.0000P] where P=(Fo^2^+2Fc^2^)/3'
_refine_ls_weighting_scheme calc
_refine_ls_wR_factor_gt 0.0829
_refine_ls_wR_factor_ref 0.0884
_reflns_number_gt 1331
_reflns_number_total 1842
_reflns_threshold_expression >2sigma(I)
_cod_data_source_file suppl_ncrs-2016-0279_suppl.cif
_cod_data_source_block g
_cod_depositor_comments
;
The following automatic conversions were performed:

data item '_symmetry_cell_setting' value 'Monoclinic' was changed to
'monoclinic' in accordance with the built-in table derived from the
CIF Core dictionary named 'cif_core.dic' version 2.4.5 last updated
on 2014-11-21.

Automatic conversion script
Id: cif_fix_values 8738 2021-04-28 16:35:53Z antanas 
;
_cod_original_sg_symbol_Hall -P2yn
_cod_original_sg_symbol_H-M P2(1)/n
_cod_database_code 8106544

loop_
_symmetry_equiv_pos_as_xyz
'x, y, z'
'-x+1/2, y+1/2, -z+1/2'
'-x, -y, -z'
'x-1/2, -y-1/2, z-1/2'

loop_
_atom_site_label
_atom_site_type_symbol
_atom_site_fract_x
_atom_site_fract_y
_atom_site_fract_z
_atom_site_U_iso_or_equiv
_atom_site_adp_type
_atom_site_occupancy
_atom_site_symmetry_multiplicity
_atom_site_calc_flag
_atom_site_refinement_flags
_atom_site_disorder_assembly
_atom_site_disorder_group
Cu1 Cu 0.16199(8) 0.57579(3) 0.55314(4) 0.03893(19) Uani 1 1 d . . .
Cl1 Cl 0.39785(18) 0.65706(8) 0.46611(9) 0.0557(3) Uani 1 1 d . . .
N1 N 0.3382(5) 0.5948(2) 0.7136(3) 0.0383(8) Uani 1 1 d . . .
N2 N 0.0393(6) 0.4569(2) 0.5965(3) 0.0475(9) Uani 1 1 d . . .
N3 N 0.0188(6) 0.4345(2) 0.6939(3) 0.0420(8) Uani 1 1 d . . .
N4 N 0.0068(7) 0.4122(3) 0.7863(3) 0.0672(12) Uani 1 1 d . . .
O1 O -0.1133(5) 0.6531(2) 0.6040(3) 0.0709(10) Uani 1 1 d . . .
H1 H -0.2567 0.6469 0.5589 0.085 Uiso 1 1 calc R . .
C1 C -0.0892(8) 0.7109(3) 0.6993(4) 0.0590(13) Uani 1 1 d . . .
H1A H -0.1360 0.6827 0.7660 0.071 Uiso 1 1 calc R . .
H1B H -0.1828 0.7622 0.6788 0.071 Uiso 1 1 calc R . .
C2 C 0.1546(7) 0.7369(3) 0.7294(4) 0.0520(12) Uani 1 1 d . . .
H2A H 0.1677 0.7851 0.7845 0.062 Uiso 1 1 calc R . .
H2B H 0.2020 0.7581 0.6587 0.062 Uiso 1 1 calc R . .
C3 C 0.3144(7) 0.6658(3) 0.7813(3) 0.0410(10) Uani 1 1 d . . .
C4 C 0.4407(8) 0.6732(3) 0.8924(4) 0.0583(13) Uani 1 1 d . . .
H4 H 0.4242 0.7223 0.9376 0.070 Uiso 1 1 calc R . .
C5 C 0.5904(9) 0.6089(4) 0.9369(4) 0.0685(15) Uani 1 1 d . . .
H5 H 0.6743 0.6139 1.0122 0.082 Uiso 1 1 calc R . .
C6 C 0.6156(8) 0.5372(3) 0.8694(4) 0.0598(13) Uani 1 1 d . . .
H6 H 0.7173 0.4930 0.8972 0.072 Uiso 1 1 calc R . .
C7 C 0.4857(7) 0.5328(3) 0.7592(4) 0.0483(11) Uani 1 1 d . . .
H7 H 0.5011 0.4838 0.7136 0.058 Uiso 1 1 calc R . .

loop_
_atom_site_aniso_label
_atom_site_aniso_U_11
_atom_site_aniso_U_22
_atom_site_aniso_U_33
_atom_site_aniso_U_23
_atom_site_aniso_U_13
_atom_site_aniso_U_12
Cu1 0.0360(3) 0.0484(3) 0.0295(3) -0.0028(2) -0.0019(2) -0.0068(2)
Cl1 0.0385(7) 0.0804(9) 0.0460(7) 0.0111(5) 0.0019(5) -0.0126(6)
N1 0.032(2) 0.049(2) 0.0323(18) -0.0021(15) 0.0006(16) -0.0064(15)
N2 0.051(2) 0.058(2) 0.028(2) 0.0003(16) -0.0057(18) -0.0163(18)
N3 0.037(2) 0.042(2) 0.044(2) -0.0019(17) -0.0027(18) 0.0019(16)
N4 0.072(3) 0.092(3) 0.037(2) 0.014(2) 0.006(2) 0.004(2)
O1 0.035(2) 0.099(3) 0.073(2) -0.0436(19) -0.0048(17) 0.0072(17)
C1 0.052(3) 0.069(3) 0.056(3) -0.013(2) 0.009(3) 0.006(2)
C2 0.053(3) 0.053(3) 0.049(3) -0.011(2) 0.008(2) -0.005(2)
C3 0.032(3) 0.052(3) 0.038(2) -0.004(2) 0.005(2) -0.011(2)
C4 0.063(4) 0.071(3) 0.038(3) -0.016(2) 0.001(3) -0.015(3)
C5 0.066(4) 0.098(4) 0.034(3) -0.003(3) -0.013(3) -0.011(3)
C6 0.045(3) 0.074(3) 0.052(3) 0.006(3) -0.012(2) 0.000(2)
C7 0.045(3) 0.052(3) 0.044(3) -0.003(2) -0.002(2) -0.002(2)

loop_
_atom_type_symbol
_atom_type_description
_atom_type_scat_dispersion_real
_atom_type_scat_dispersion_imag
_atom_type_scat_source
C C 0.0033 0.0016 'International Tables Vol C Tables 4.2.6.8 and 6.1.1.4'
H H 0.0000 0.0000 'International Tables Vol C Tables 4.2.6.8 and 6.1.1.4'
O O 0.0106 0.0060 'International Tables Vol C Tables 4.2.6.8 and 6.1.1.4'
N N 0.0061 0.0033 'International Tables Vol C Tables 4.2.6.8 and 6.1.1.4'
Cl Cl 0.1484 0.1585 'International Tables Vol C Tables 4.2.6.8 and 6.1.1.4'
Cu Cu 0.3201 1.2651 'International Tables Vol C Tables 4.2.6.8 and 6.1.1.4'

loop_
_geom_angle_atom_site_label_1
_geom_angle_atom_site_label_2
_geom_angle_atom_site_label_3
_geom_angle
_geom_angle_site_symmetry_1
_geom_angle_site_symmetry_3
N1 Cu1 N2 171.39(13) . 3_566
N1 Cu1 N2 93.15(13) . .
N2 Cu1 N2 78.58(15) 3_566 .
N1 Cu1 O1 88.42(12) . .
N2 Cu1 O1 89.90(13) 3_566 .
N2 Cu1 O1 95.05(13) . .
N1 Cu1 Cl1 93.71(9) . .
N2 Cu1 Cl1 94.73(10) 3_566 .
N2 Cu1 Cl1 151.38(11) . .
O1 Cu1 Cl1 112.88(10) . .
C7 N1 C3 117.8(4) . .
C7 N1 Cu1 118.1(3) . .
C3 N1 Cu1 124.1(3) . .
N3 N2 Cu1 126.5(3) . 3_566
N3 N2 Cu1 125.5(3) . .
Cu1 N2 Cu1 101.42(15) 3_566 .
N4 N3 N2 177.6(4) . .
C1 O1 Cu1 125.0(3) . .
C1 O1 H1 117.5 . .
Cu1 O1 H1 117.5 . .
O1 C1 C2 108.0(3) . .
O1 C1 H1A 110.1 . .
C2 C1 H1A 110.1 . .
O1 C1 H1B 110.1 . .
C2 C1 H1B 110.1 . .
H1A C1 H1B 108.4 . .
C1 C2 C3 115.6(4) . .
C1 C2 H2A 108.4 . .
C3 C2 H2A 108.4 . .
C1 C2 H2B 108.4 . .
C3 C2 H2B 108.4 . .
H2A C2 H2B 107.5 . .
N1 C3 C4 120.4(4) . .
N1 C3 C2 118.2(4) . .
C4 C3 C2 121.4(4) . .
C5 C4 C3 120.5(4) . .
C5 C4 H4 119.7 . .
C3 C4 H4 119.7 . .
C6 C5 C4 119.4(5) . .
C6 C5 H5 120.3 . .
C4 C5 H5 120.3 . .
C5 C6 C7 117.8(5) . .
C5 C6 H6 121.1 . .
C7 C6 H6 121.1 . .
N1 C7 C6 123.9(4) . .
N1 C7 H7 118.0 . .
C6 C7 H7 118.0 . .

loop_
_geom_bond_atom_site_label_1
_geom_bond_atom_site_label_2
_geom_bond_distance
_geom_bond_site_symmetry_2
Cu1 N1 1.990(3) .
Cu1 N2 1.993(3) 3_566
Cu1 N2 2.056(3) .
Cu1 O1 2.199(3) .
Cu1 Cl1 2.2545(11) .
N1 C7 1.340(5) .
N1 C3 1.361(5) .
N2 N3 1.207(4) .
N2 Cu1 1.993(3) 3_566
N3 N4 1.137(4) .
O1 C1 1.400(5) .
O1 H1 0.9300 .
C1 C2 1.499(6) .
C1 H1A 0.9700 .
C1 H1B 0.9700 .
C2 C3 1.503(6) .
C2 H2A 0.9700 .
C2 H2B 0.9700 .
C3 C4 1.377(6) .
C4 C5 1.370(6) .
C4 H4 0.9300 .
C5 C6 1.370(6) .
C5 H5 0.9300 .
C6 C7 1.374(5) .
C6 H6 0.9300 .
C7 H7 0.9300 .

loop_
_geom_torsion_atom_site_label_1
_geom_torsion_atom_site_label_2
_geom_torsion_atom_site_label_3
_geom_torsion_atom_site_label_4
_geom_torsion
_geom_torsion_site_symmetry_1
_geom_torsion_site_symmetry_2
_geom_torsion_site_symmetry_3
_geom_torsion_site_symmetry_4
N2 Cu1 N1 C7 71.2(10) 3_566 . . .
N2 Cu1 N1 C7 55.0(3) . . . .
O1 Cu1 N1 C7 150.0(3) . . . .
Cl1 Cu1 N1 C7 -97.2(3) . . . .
N2 Cu1 N1 C3 -107.1(9) 3_566 . . .
N2 Cu1 N1 C3 -123.3(3) . . . .
O1 Cu1 N1 C3 -28.3(3) . . . .
Cl1 Cu1 N1 C3 84.5(3) . . . .
N1 Cu1 N2 N3 24.8(4) . . . .
N2 Cu1 N2 N3 -152.7(4) 3_566 . . .
O1 Cu1 N2 N3 -63.9(4) . . . .
Cl1 Cu1 N2 N3 128.5(3) . . . .
N1 Cu1 N2 Cu1 177.57(14) . . . 3_566
N2 Cu1 N2 Cu1 0.0 3_566 . . 3_566
O1 Cu1 N2 Cu1 88.87(15) . . . 3_566
Cl1 Cu1 N2 Cu1 -78.8(3) . . . 3_566
Cu1 N2 N3 N4 124(10) 3_566 . . .
Cu1 N2 N3 N4 -90(11) . . . .
N1 Cu1 O1 C1 18.9(3) . . . .
N2 Cu1 O1 C1 -169.5(4) 3_566 . . .
N2 Cu1 O1 C1 112.0(3) . . . .
Cl1 Cu1 O1 C1 -74.4(3) . . . .
Cu1 O1 C1 C2 21.4(5) . . . .
O1 C1 C2 C3 -69.1(5) . . . .
C7 N1 C3 C4 0.7(5) . . . .
Cu1 N1 C3 C4 179.0(3) . . . .
C7 N1 C3 C2 178.2(4) . . . .
Cu1 N1 C3 C2 -3.5(5) . . . .
C1 C2 C3 N1 64.0(5) . . . .
C1 C2 C3 C4 -118.5(4) . . . .
N1 C3 C4 C5 -0.6(6) . . . .
C2 C3 C4 C5 -178.1(4) . . . .
C3 C4 C5 C6 0.7(7) . . . .
C4 C5 C6 C7 -0.7(7) . . . .
C3 N1 C7 C6 -0.8(6) . . . .
Cu1 N1 C7 C6 -179.2(3) . . . .
C5 C6 C7 N1 0.8(7) . . . .
